data_1511912
loop_
_publ_author_name
'Rasapalli, Sivappa'
'Jarugumilli, Gopalakrishna'
'Yarrapothu, Gangadhara Rao'
'Golen, James A.'
'Rheingold, Arnold L.'

_publ_section_title
;
 Studies toward Total Synthesis of Divergolides C and D
;
_journal_issue 7
_journal_name_full 'Organic Letters'
_journal_page_first 1736
_journal_paper_doi 10.1021/ol400528g
_journal_volume 15
_journal_year 2013
_chemical_formula_moiety 'C20 H25 N O6'
_chemical_formula_sum 'C20 H25 N O6'
_chemical_formula_weight 375.41
_chemical_name_common '? Ansa Naphthaldehyde'
_chemical_name_systematic
;tert-butyl 5-formyl-1,4,6-trimethoxy-7-methylnaphthalen-2-ylcarbamate 
 ? 
;
_space_group_IT_number 2
_symmetry_cell_setting triclinic
_symmetry_space_group_name_Hall '-P 1'
_symmetry_space_group_name_H-M 'P -1'
_atom_sites_solution_hydrogens geom
_atom_sites_solution_primary direct
_atom_sites_solution_secondary difmap
_audit_creation_method SHELXL-97
_cell_angle_alpha 86.326(3)
_cell_angle_beta 68.916(3)
_cell_angle_gamma 65.816(3)
_cell_formula_units_Z 2
_cell_length_a 9.8884(10)
_cell_length_b 9.9615(10)
_cell_length_c 11.2817(10)
_cell_measurement_reflns_used 6000
_cell_measurement_temperature 173(2)
_cell_measurement_theta_max 25.25
_cell_measurement_theta_min 2.49
_cell_volume 941.35(16)
_computing_cell_refinement 'Bruker SAINT'
_computing_data_collection 'Bruker APEX2'
_computing_data_reduction 'Bruker SAINT'
_computing_molecular_graphics 'Bruker SHELXTL'
_computing_publication_material 'Bruker SHELXTL'
_computing_structure_refinement 'SHELXL-97 (Sheldrick, 2008)'
_computing_structure_solution 'SHELXS-97 (Sheldrick, 2008)'
_diffrn_ambient_temperature 173(2)
_diffrn_measured_fraction_theta_full 0.999
_diffrn_measured_fraction_theta_max 0.994
_diffrn_measurement_device_type 'Bruker CMOS area detector'
_diffrn_measurement_method '\f and \w scans'
_diffrn_radiation_monochromator 'doubly curved mirrors'
_diffrn_radiation_source 'fine-focus sealed tube'
_diffrn_radiation_type MoK\a
_diffrn_radiation_wavelength 0.71073
_diffrn_reflns_av_R_equivalents 0.0358
_diffrn_reflns_av_sigmaI/netI 0.0291
_diffrn_reflns_limit_h_max 11
_diffrn_reflns_limit_h_min -11
_diffrn_reflns_limit_k_max 12
_diffrn_reflns_limit_k_min -11
_diffrn_reflns_limit_l_max 13
_diffrn_reflns_limit_l_min -13
_diffrn_reflns_number 17113
_diffrn_reflns_theta_full 25.00
_diffrn_reflns_theta_max 25.40
_diffrn_reflns_theta_min 2.43
_exptl_absorpt_coefficient_mu 0.098
_exptl_absorpt_correction_T_max 0.9903
_exptl_absorpt_correction_T_min 0.9619
_exptl_absorpt_correction_type multi-scan
_exptl_absorpt_process_details sadabs
_exptl_crystal_colour colorless
_exptl_crystal_density_diffrn 1.324
_exptl_crystal_density_method 'not measured'
_exptl_crystal_description block
_exptl_crystal_F_000 400
_exptl_crystal_size_max 0.40
_exptl_crystal_size_mid 0.10
_exptl_crystal_size_min 0.10
_refine_diff_density_max 0.399
_refine_diff_density_min -0.289
_refine_diff_density_rms 0.045
_refine_ls_extinction_method none
_refine_ls_goodness_of_fit_ref 1.010
_refine_ls_hydrogen_treatment mixed
_refine_ls_matrix_type full
_refine_ls_number_parameters 255
_refine_ls_number_reflns 3431
_refine_ls_number_restraints 13
_refine_ls_restrained_S_all 1.175
_refine_ls_R_factor_all 0.0679
_refine_ls_R_factor_gt 0.0452
_refine_ls_shift/su_max 0.000
_refine_ls_shift/su_mean 0.000
_refine_ls_structure_factor_coef Fsqd
_refine_ls_weighting_details 'calc w=1/[\s^2^(Fo^2^)+(0.0581P)^2^+0.4940P] where P=(Fo^2^+2Fc^2^)/3'
_refine_ls_weighting_scheme calc
_refine_ls_wR_factor_gt 0.1070
_refine_ls_wR_factor_ref 0.1199
_reflns_number_gt 2574
_reflns_number_total 3431
_reflns_threshold_expression >2sigma(I)
_cod_data_source_file ol400528g_si_002.cif
_cod_data_source_block umd101_0m
_cod_depositor_comments
;
The following automatic conversions were performed:

'_symmetry_cell_setting' value 'Triclinic' changed to 'triclinic'
according to /home/saulius/struct/CIF-dictionaries/cif_core.dic
dictionary named 'cif_core.dic' version 2.4.2 from 2011-04-26.

Automatic conversion script
Id: cif_fix_values 1891 2012-01-12 08:04:46Z andrius 
;
_cod_original_sg_symbol_H-M P-1
_cod_database_code 1511912

loop_
_symmetry_equiv_pos_as_xyz
'x, y, z'
'-x, -y, -z'

loop_
_atom_site_label
_atom_site_type_symbol
_atom_site_fract_x
_atom_site_fract_y
_atom_site_fract_z
_atom_site_U_iso_or_equiv
_atom_site_adp_type
_atom_site_occupancy
_atom_site_symmetry_multiplicity
_atom_site_calc_flag
_atom_site_refinement_flags
_atom_site_disorder_assembly
_atom_site_disorder_group
O1 O 0.72277(19) 0.45580(17) 0.51246(13) 0.0272(4) Uani 1 1 d . . .
O2 O 0.5621(2) 0.2881(2) 0.72982(17) 0.0466(5) Uani 1 1 d . . .
O3 O 0.72439(16) 0.22842(15) 0.92248(13) 0.0230(4) Uani 1 1 d . . .
O4 O 0.91788(17) 0.76799(16) 0.75339(13) 0.0231(4) Uani 1 1 d . . .
O5 O 0.9199(2) 1.0247(2) 0.39614(16) 0.0410(5) Uani 1 1 d . . .
O6 O 0.77728(19) 0.90266(17) 0.38338(15) 0.0307(4) Uani 1 1 d . A .
N1 N 0.9038(2) 0.8430(2) 0.52195(16) 0.0221(4) Uani 1 1 d D . .
H1N H 0.957(3) 0.865(3) 0.556(2) 0.027 Uiso 1 1 d D . .
C1 C 0.8579(2) 0.7292(2) 0.57480(19) 0.0186(4) Uani 1 1 d . . .
C2 C 0.8114(2) 0.6481(2) 0.51129(19) 0.0199(5) Uani 1 1 d . . .
H2A H 0.8067 0.6716 0.4295 0.024 Uiso 1 1 calc R . .
C3 C 0.7732(2) 0.5361(2) 0.56662(19) 0.0189(5) Uani 1 1 d . . .
C4 C 0.7820(2) 0.4943(2) 0.68743(18) 0.0173(4) Uani 1 1 d . . .
C5 C 0.7431(2) 0.3780(2) 0.74877(19) 0.0190(5) Uani 1 1 d . . .
C6 C 0.7536(2) 0.3465(2) 0.86648(19) 0.0193(5) Uani 1 1 d . . .
C7 C 0.8035(2) 0.4252(2) 0.92969(19) 0.0207(5) Uani 1 1 d . . .
C8 C 0.8418(2) 0.5361(2) 0.87070(19) 0.0206(5) Uani 1 1 d . . .
H8A H 0.8768 0.5886 0.9117 0.025 Uiso 1 1 calc R . .
C9 C 0.8307(2) 0.5750(2) 0.75044(18) 0.0182(4) Uani 1 1 d . . .
C10 C 0.8666(2) 0.6926(2) 0.69224(19) 0.0182(4) Uani 1 1 d . . .
C11 C 0.6995(3) 0.4979(3) 0.3956(2) 0.0319(6) Uani 1 1 d . . .
H11A H 0.6537 0.4381 0.3719 0.048 Uiso 1 1 calc R . .
H11B H 0.8022 0.4817 0.3282 0.048 Uiso 1 1 calc R . .
H11C H 0.6268 0.6027 0.4065 0.048 Uiso 1 1 calc R . .
C12 C 0.6941(3) 0.2853(2) 0.6889(2) 0.0226(5) Uani 1 1 d . . .
H12A H 0.7708 0.2208 0.6147 0.027 Uiso 1 1 calc R . .
C13 C 0.5621(3) 0.2672(3) 1.0054(2) 0.0313(6) Uani 1 1 d . . .
H13A H 0.5526 0.1807 1.0477 0.047 Uiso 1 1 calc R . .
H13B H 0.4933 0.3003 0.9553 0.047 Uiso 1 1 calc R . .
H13C H 0.5295 0.3470 1.0699 0.047 Uiso 1 1 calc R . .
C14 C 0.8115(3) 0.3891(3) 1.0593(2) 0.0305(5) Uani 1 1 d . . .
H14A H 0.8641 0.4425 1.0821 0.046 Uiso 1 1 calc R . .
H14B H 0.8722 0.2825 1.0574 0.046 Uiso 1 1 calc R . .
H14C H 0.7034 0.4189 1.1227 0.046 Uiso 1 1 calc R . .
C15 C 0.7911(3) 0.8975(3) 0.8323(2) 0.0349(6) Uani 1 1 d . . .
H15A H 0.8348 0.9484 0.8697 0.052 Uiso 1 1 calc R . .
H15B H 0.7158 0.8691 0.9006 0.052 Uiso 1 1 calc R . .
H15C H 0.7358 0.9638 0.7805 0.052 Uiso 1 1 calc R . .
C16 C 0.8695(3) 0.9310(2) 0.43005(19) 0.0219(5) Uani 1 1 d . . .
C17 C 0.7211(3) 0.9917(3) 0.2865(2) 0.0280(5) Uani 1 1 d D . .
C18 C 0.6604(8) 0.8936(7) 0.2370(6) 0.0386(6) Uani 0.469(5) 1 d PD A 1
H18A H 0.7504 0.8006 0.1934 0.058 Uiso 0.469(5) 1 calc PR A 1
H18B H 0.6101 0.9460 0.1771 0.058 Uiso 0.469(5) 1 calc PR A 1
H18C H 0.5824 0.8726 0.3091 0.058 Uiso 0.469(5) 1 calc PR A 1
C19 C 0.5962(7) 1.1306(7) 0.3444(6) 0.0386(6) Uani 0.469(5) 1 d PD A 1
H19A H 0.5085 1.1156 0.4108 0.058 Uiso 0.469(5) 1 calc PR A 1
H19B H 0.5582 1.1869 0.2798 0.058 Uiso 0.469(5) 1 calc PR A 1
H19C H 0.6355 1.1854 0.3827 0.058 Uiso 0.469(5) 1 calc PR A 1
C20 C 0.8619(9) 0.9964(9) 0.1682(8) 0.0386(6) Uani 0.469(5) 1 d PD A 1
H20A H 0.9489 0.8972 0.1433 0.058 Uiso 0.469(5) 1 calc PR A 1
H20B H 0.8998 1.0648 0.1897 0.058 Uiso 0.469(5) 1 calc PR A 1
H20C H 0.8254 1.0300 0.0971 0.058 Uiso 0.469(5) 1 calc PR A 1
C18A C 0.5901(7) 0.9514(7) 0.2890(6) 0.0386(6) Uani 0.531(5) 1 d PD A 2
H18D H 0.6311 0.8438 0.2740 0.058 Uiso 0.531(5) 1 calc PR A 2
H18E H 0.5503 0.9982 0.2221 0.058 Uiso 0.531(5) 1 calc PR A 2
H18F H 0.5033 0.9859 0.3724 0.058 Uiso 0.531(5) 1 calc PR A 2
C19A C 0.6437(7) 1.1593(6) 0.3366(5) 0.0386(6) Uani 0.531(5) 1 d PD A 2
H19D H 0.7269 1.1896 0.3348 0.058 Uiso 0.531(5) 1 calc PR A 2
H19E H 0.5674 1.1745 0.4243 0.058 Uiso 0.531(5) 1 calc PR A 2
H19F H 0.5883 1.2186 0.2819 0.058 Uiso 0.531(5) 1 calc PR A 2
C20A C 0.8521(8) 0.9582(7) 0.1682(7) 0.0386(6) Uani 0.531(5) 1 d PD A 2
H20D H 0.8994 0.8521 0.1417 0.058 Uiso 0.531(5) 1 calc PR A 2
H20E H 0.9322 0.9854 0.1783 0.058 Uiso 0.531(5) 1 calc PR A 2
H20F H 0.8146 1.0142 0.1031 0.058 Uiso 0.531(5) 1 calc PR A 2

loop_
_atom_site_aniso_label
_atom_site_aniso_U_11
_atom_site_aniso_U_22
_atom_site_aniso_U_33
_atom_site_aniso_U_23
_atom_site_aniso_U_13
_atom_site_aniso_U_12
O1 0.0454(10) 0.0291(9) 0.0244(8) 0.0089(7) -0.0210(7) -0.0258(8)
O2 0.0516(12) 0.0668(13) 0.0453(11) 0.0164(9) -0.0240(9) -0.0434(11)
O3 0.0234(8) 0.0181(8) 0.0266(8) 0.0082(6) -0.0078(6) -0.0096(6)
O4 0.0296(8) 0.0238(8) 0.0245(8) 0.0033(6) -0.0134(7) -0.0163(7)
O5 0.0728(13) 0.0475(11) 0.0419(10) 0.0287(9) -0.0395(10) -0.0495(10)
O6 0.0409(9) 0.0327(9) 0.0411(9) 0.0225(7) -0.0298(8) -0.0264(8)
N1 0.0308(10) 0.0244(10) 0.0232(9) 0.0087(8) -0.0155(8) -0.0188(8)
C1 0.0174(10) 0.0169(11) 0.0206(10) 0.0032(8) -0.0062(9) -0.0070(9)
C2 0.0217(11) 0.0215(11) 0.0182(10) 0.0042(8) -0.0093(9) -0.0093(9)
C3 0.0202(10) 0.0178(11) 0.0211(11) 0.0009(8) -0.0091(9) -0.0088(9)
C4 0.0165(10) 0.0152(10) 0.0190(10) 0.0014(8) -0.0059(8) -0.0059(8)
C5 0.0172(10) 0.0162(11) 0.0227(11) 0.0012(8) -0.0067(9) -0.0066(9)
C6 0.0184(10) 0.0156(10) 0.0218(11) 0.0053(8) -0.0058(9) -0.0069(8)
C7 0.0207(11) 0.0209(11) 0.0190(10) 0.0030(8) -0.0078(9) -0.0070(9)
C8 0.0216(11) 0.0224(11) 0.0205(11) 0.0012(9) -0.0092(9) -0.0103(9)
C9 0.0167(10) 0.0189(11) 0.0191(10) 0.0019(8) -0.0064(8) -0.0076(9)
C10 0.0185(10) 0.0184(11) 0.0204(10) 0.0012(8) -0.0077(9) -0.0096(9)
C11 0.0468(14) 0.0392(14) 0.0260(12) 0.0080(10) -0.0225(11) -0.0259(12)
C12 0.0275(12) 0.0194(11) 0.0271(11) 0.0090(9) -0.0135(10) -0.0133(9)
C13 0.0270(12) 0.0322(13) 0.0320(13) 0.0107(10) -0.0057(10) -0.0151(10)
C14 0.0417(14) 0.0344(13) 0.0242(12) 0.0106(10) -0.0167(11) -0.0212(11)
C15 0.0431(14) 0.0299(13) 0.0333(13) -0.0057(10) -0.0106(12) -0.0184(11)
C16 0.0272(11) 0.0225(11) 0.0208(11) 0.0049(9) -0.0097(9) -0.0144(10)
C17 0.0306(12) 0.0316(13) 0.0318(12) 0.0181(10) -0.0199(11) -0.0172(10)
C18 0.0356(14) 0.0455(18) 0.0359(11) 0.0123(11) -0.0188(11) -0.0145(11)
C19 0.0356(14) 0.0455(18) 0.0359(11) 0.0123(11) -0.0188(11) -0.0145(11)
C20 0.0356(14) 0.0455(18) 0.0359(11) 0.0123(11) -0.0188(11) -0.0145(11)
C18A 0.0356(14) 0.0455(18) 0.0359(11) 0.0123(11) -0.0188(11) -0.0145(11)
C19A 0.0356(14) 0.0455(18) 0.0359(11) 0.0123(11) -0.0188(11) -0.0145(11)
C20A 0.0356(14) 0.0455(18) 0.0359(11) 0.0123(11) -0.0188(11) -0.0145(11)

loop_
_atom_type_symbol
_atom_type_description
_atom_type_scat_dispersion_real
_atom_type_scat_dispersion_imag
_atom_type_scat_source
C C 0.0033 0.0016 'International Tables Vol C Tables 4.2.6.8 and 6.1.1.4'
H H 0.0000 0.0000 'International Tables Vol C Tables 4.2.6.8 and 6.1.1.4'
N N 0.0061 0.0033 'International Tables Vol C Tables 4.2.6.8 and 6.1.1.4'
O O 0.0106 0.0060 'International Tables Vol C Tables 4.2.6.8 and 6.1.1.4'

loop_
_geom_angle_atom_site_label_1
_geom_angle_atom_site_label_2
_geom_angle_atom_site_label_3
_geom_angle
C3 O1 C11 117.89(16)
C6 O3 C13 114.11(16)
C10 O4 C15 113.12(16)
C16 O6 C17 121.11(16)
C16 N1 C1 131.03(18)
C16 N1 H1N 113.3(16)
C1 N1 H1N 115.5(16)
C10 C1 N1 117.22(18)
C10 C1 C2 119.15(18)
N1 C1 C2 123.57(18)
C3 C2 C1 120.44(18)
C3 C2 H2A 119.8
C1 C2 H2A 119.8
C2 C3 O1 123.64(18)
C2 C3 C4 121.98(18)
O1 C3 C4 114.38(17)
C3 C4 C9 117.44(18)
C3 C4 C5 123.83(18)
C9 C4 C5 118.73(18)
C6 C5 C4 119.62(18)
C6 C5 C12 117.82(18)
C4 C5 C12 122.54(18)
C5 C6 O3 119.45(18)
C5 C6 C7 122.19(18)
O3 C6 C7 118.24(17)
C8 C7 C6 118.25(18)
C8 C7 C14 121.02(19)
C6 C7 C14 120.72(18)
C7 C8 C9 122.09(19)
C7 C8 H8A 119.0
C9 C8 H8A 119.0
C10 C9 C8 121.43(18)
C10 C9 C4 119.47(18)
C8 C9 C4 119.10(18)
C1 C10 O4 119.62(18)
C1 C10 C9 121.50(18)
O4 C10 C9 118.82(17)
O1 C11 H11A 109.5
O1 C11 H11B 109.5
H11A C11 H11B 109.5
O1 C11 H11C 109.5
H11A C11 H11C 109.5
H11B C11 H11C 109.5
O2 C12 C5 123.4(2)
O2 C12 H12A 118.3
C5 C12 H12A 118.3
O3 C13 H13A 109.5
O3 C13 H13B 109.5
H13A C13 H13B 109.5
O3 C13 H13C 109.5
H13A C13 H13C 109.5
H13B C13 H13C 109.5
C7 C14 H14A 109.5
C7 C14 H14B 109.5
H14A C14 H14B 109.5
C7 C14 H14C 109.5
H14A C14 H14C 109.5
H14B C14 H14C 109.5
O4 C15 H15A 109.5
O4 C15 H15B 109.5
H15A C15 H15B 109.5
O4 C15 H15C 109.5
H15A C15 H15C 109.5
H15B C15 H15C 109.5
O5 C16 O6 124.79(19)
O5 C16 N1 122.00(19)
O6 C16 N1 113.21(18)
C19 C17 C20A 128.8(4)
C19 C17 O6 110.4(3)
C20A C17 O6 109.3(3)
C19 C17 C18A 84.5(3)
C20A C17 C18A 116.4(4)
O6 C17 C18A 102.7(2)
C19 C17 C18 111.4(4)
C20A C17 C18 90.5(4)
O6 C17 C18 101.7(2)
C18A C17 C18 28.8(2)
C19 C17 C20 115.7(4)
C20A C17 C20 15.7(4)
O6 C17 C20 111.9(3)
C18A C17 C20 128.2(4)
C18 C17 C20 104.6(4)
C19 C17 C19A 23.4(3)
C20A C17 C19A 112.0(3)
O6 C17 C19A 108.4(2)
C18A C17 C19A 107.5(3)
C18 C17 C19A 132.7(3)
C20 C17 C19A 96.9(4)
C17 C18 H18A 109.5
C17 C18 H18B 109.5
C17 C18 H18C 109.5
C17 C19 H19A 109.5
C17 C19 H19B 109.5
C17 C19 H19C 109.5
C17 C20 H20A 109.5
C17 C20 H20B 109.5
C17 C20 H20C 109.5
C17 C18A H18D 109.5
C17 C18A H18E 109.5
H18D C18A H18E 109.5
C17 C18A H18F 109.5
H18D C18A H18F 109.5
H18E C18A H18F 109.5
C17 C19A H19D 109.5
C17 C19A H19E 109.5
H19D C19A H19E 109.5
C17 C19A H19F 109.5
H19D C19A H19F 109.5
H19E C19A H19F 109.5
C17 C20A H20D 109.5
C17 C20A H20E 109.5
H20D C20A H20E 109.5
C17 C20A H20F 109.5
H20D C20A H20F 109.5
H20E C20A H20F 109.5

loop_
_geom_bond_atom_site_label_1
_geom_bond_atom_site_label_2
_geom_bond_distance
O1 C3 1.368(2)
O1 C11 1.426(2)
O2 C12 1.207(3)
O3 C6 1.385(2)
O3 C13 1.435(3)
O4 C10 1.389(2)
O4 C15 1.431(3)
O5 C16 1.210(3)
O6 C16 1.328(3)
O6 C17 1.482(2)
N1 C16 1.361(3)
N1 C1 1.409(3)
N1 H1N 0.856(17)
C1 C10 1.375(3)
C1 C2 1.412(3)
C2 C3 1.365(3)
C2 H2A 0.9500
C3 C4 1.422(3)
C4 C9 1.422(3)
C4 C5 1.428(3)
C5 C6 1.376(3)
C5 C12 1.491(3)
C6 C7 1.417(3)
C7 C8 1.369(3)
C7 C14 1.505(3)
C8 C9 1.417(3)
C8 H8A 0.9500
C9 C10 1.415(3)
C11 H11A 0.9800
C11 H11B 0.9800
C11 H11C 0.9800
C12 H12A 0.9500
C13 H13A 0.9800
C13 H13B 0.9800
C13 H13C 0.9800
C14 H14A 0.9800
C14 H14B 0.9800
C14 H14C 0.9800
C15 H15A 0.9800
C15 H15B 0.9800
C15 H15C 0.9800
C17 C19 1.415(7)
C17 C20A 1.425(7)
C17 C18A 1.496(5)
C17 C18 1.555(6)
C17 C20 1.559(8)
C17 C19A 1.567(6)
C18 H18A 0.9800
C18 H18B 0.9800
C18 H18C 0.9800
C19 H19A 0.9800
C19 H19B 0.9800
C19 H19C 0.9800
C20 H20A 0.9800
C20 H20B 0.9800
C20 H20C 0.9800
C18A H18D 0.9800
C18A H18E 0.9800
C18A H18F 0.9800
C19A H19D 0.9800
C19A H19E 0.9800
C19A H19F 0.9800
C20A H20D 0.9800
C20A H20E 0.9800
C20A H20F 0.9800

loop_
_geom_hbond_atom_site_label_D
_geom_hbond_atom_site_label_H
_geom_hbond_atom_site_label_A
_geom_hbond_distance_DH
_geom_hbond_distance_HA
_geom_hbond_distance_DA
_geom_hbond_angle_DHA
_geom_hbond_site_symmetry_A
N1 H1N O5 0.856(17) 2.145(18) 2.971(2) 162(2) 2_776

loop_
_geom_torsion_atom_site_label_1
_geom_torsion_atom_site_label_2
_geom_torsion_atom_site_label_3
_geom_torsion_atom_site_label_4
_geom_torsion
C16 N1 C1 C10 -159.4(2)
C16 N1 C1 C2 23.5(3)
C10 C1 C2 C3 1.0(3)
N1 C1 C2 C3 177.96(19)
C1 C2 C3 O1 178.05(18)
C1 C2 C3 C4 -1.5(3)
C11 O1 C3 C2 -4.1(3)
C11 O1 C3 C4 175.52(18)
C2 C3 C4 C9 0.7(3)
O1 C3 C4 C9 -178.88(17)
C2 C3 C4 C5 179.98(19)
O1 C3 C4 C5 0.4(3)
C3 C4 C5 C6 -179.31(19)
C9 C4 C5 C6 -0.1(3)
C3 C4 C5 C12 2.1(3)
C9 C4 C5 C12 -178.68(18)
C4 C5 C6 O3 -176.44(17)
C12 C5 C6 O3 2.2(3)
C4 C5 C6 C7 -0.5(3)
C12 C5 C6 C7 178.14(18)
C13 O3 C6 C5 -92.3(2)
C13 O3 C6 C7 91.7(2)
C5 C6 C7 C8 0.2(3)
O3 C6 C7 C8 176.10(17)
C5 C6 C7 C14 179.15(19)
O3 C6 C7 C14 -4.9(3)
C6 C7 C8 C9 0.9(3)
C14 C7 C8 C9 -178.12(19)
C7 C8 C9 C10 178.27(19)
C7 C8 C9 C4 -1.5(3)
C3 C4 C9 C10 0.6(3)
C5 C4 C9 C10 -178.71(18)
C3 C4 C9 C8 -179.67(18)
C5 C4 C9 C8 1.0(3)
N1 C1 C10 O4 0.4(3)
C2 C1 C10 O4 177.62(17)
N1 C1 C10 C9 -176.83(18)
C2 C1 C10 C9 0.4(3)
C15 O4 C10 C1 88.9(2)
C15 O4 C10 C9 -93.8(2)
C8 C9 C10 C1 179.14(19)
C4 C9 C10 C1 -1.1(3)
C8 C9 C10 O4 1.9(3)
C4 C9 C10 O4 -178.41(17)
C6 C5 C12 O2 68.5(3)
C4 C5 C12 O2 -112.9(2)
C17 O6 C16 O5 -2.9(3)
C17 O6 C16 N1 177.22(18)
C1 N1 C16 O5 179.9(2)
C1 N1 C16 O6 -0.2(3)
C16 O6 C17 C19 -76.2(4)
C16 O6 C17 C20A 70.8(4)
C16 O6 C17 C18A -165.0(3)
C16 O6 C17 C18 165.4(3)
C16 O6 C17 C20 54.3(4)
C16 O6 C17 C19A -51.5(3)
